data_7102383
loop_
_publ_author_name
'Santoro, Stefano'
'Poulsen, Thomas B'
'J\/orgensen, Karl Anker'

_publ_section_title
;
 Enantioselective organocatalytic substitution of alpha-cyanoacetates
 on imidoyl chlorides--synthesis of optically active ketimines.
;
_journal_issue 48
_journal_name_full 'Chemical communications (Cambridge, England)'
_journal_page_first 5155
_journal_page_last 5157
_journal_paper_doi 10.1039/b715810f
_journal_year 2007
_chemical_absolute_configuration ad
_chemical_compound_source 'synthesis as described'
_chemical_formula_moiety 'C20 H18 F3 N3 O5'
_chemical_formula_sum 'C20 H18 F3 N3 O5'
_chemical_formula_weight 437.37
_chemical_name_systematic
;
?
;
_space_group_IT_number 19
_symmetry_cell_setting orthorhombic
_symmetry_Int_Tables_number 19
_symmetry_space_group_name_Hall 'P 2ac 2ab'
_symmetry_space_group_name_H-M 'P 21 21 21'
_atom_sites_solution_hydrogens geom
_atom_sites_solution_primary direct
_atom_sites_solution_secondary difmap
_audit_creation_date 2007-09-20T11:08:48-00:00
_audit_creation_method 'WinGX routine CIF_UPDATE'
_cell_angle_alpha 90
_cell_angle_beta 90
_cell_angle_gamma 90
_cell_formula_units_Z 4
_cell_length_a 8.2352(4)
_cell_length_b 14.0673(5)
_cell_length_c 17.2845(8)
_cell_measurement_reflns_used 2920
_cell_measurement_temperature 91(1)
_cell_measurement_theta_max 64.31
_cell_measurement_theta_min 5.12
_cell_measurement_wavelength 0.71073
_cell_volume 2002.36(15)
_computing_cell_refinement 'Saint+ (Bruker-Nonius, 2006)'
_computing_data_collection 'Apex2 (Bruker-Nonius, 2006)'
_computing_data_reduction 'Saint+ (Bruker-Nonius, 2006)'
_computing_molecular_graphics 'Ortep-3 for Windows (Farrugia, 1997)'
_computing_publication_material 'WinGX publication routines (Farrugia, 1999)'
_computing_structure_refinement 'SHELXL-97 (Sheldrick, 1997)'
_computing_structure_solution 'SHELXS-97 (Sheldrick, 1997)'
_diffrn_ambient_temperature 91(1)
_diffrn_detector_area_resol_mean 0.0833
_diffrn_measured_fraction_theta_full 0.813
_diffrn_measured_fraction_theta_max 0.813
_diffrn_measurement_device_type 'Bruker X8 APEX-II diffractometer'
_diffrn_measurement_method '\f-scans and \w-scans'
_diffrn_radiation_monochromator graphite
_diffrn_radiation_probe x-ray
_diffrn_radiation_type CuK\a
_diffrn_radiation_wavelength 1.54178
_diffrn_reflns_av_R_equivalents 0.0336
_diffrn_reflns_av_unetI/netI 0.0331
_diffrn_reflns_limit_h_max 7
_diffrn_reflns_limit_h_min -8
_diffrn_reflns_limit_k_max 15
_diffrn_reflns_limit_k_min -8
_diffrn_reflns_limit_l_max 17
_diffrn_reflns_limit_l_min -18
_diffrn_reflns_number 2538
_diffrn_reflns_reduction_process
;
Scaled and merged with SORTAV
R.H. Blessing, (1987) Cryst. Rev. 1, 3-58
R.H. Blessing, (1989) J. Appl. Cryst. 22, 396-397
;
_diffrn_reflns_theta_full 65.31
_diffrn_reflns_theta_max 65.31
_diffrn_reflns_theta_min 4.05
_diffrn_source 'fine-focus sealed tube'
_diffrn_standards_number 0
_exptl_absorpt_coefficient_mu 1.067
_exptl_absorpt_correction_T_max 0.901
_exptl_absorpt_correction_T_min 0.703
_exptl_absorpt_correction_type multi-scan
_exptl_absorpt_process_details
;
R.H. Blessing, Acta Cryst. (1995), A51, 33-38
;
_exptl_crystal_colour colorless
_exptl_crystal_density_diffrn 1.451
_exptl_crystal_density_method 'not measured'
_exptl_crystal_description block
_exptl_crystal_F_000 904
_exptl_crystal_size_max 0.32
_exptl_crystal_size_mid 0.16
_exptl_crystal_size_min 0.1
_refine_diff_density_max 0.127
_refine_diff_density_min -0.189
_refine_diff_density_rms 0.038
_refine_ls_abs_structure_details 'Flack H D (1983), Acta Cryst. A39, 876-881, 928 Friedel pairs'
_refine_ls_abs_structure_Flack 0.08(14)
_refine_ls_extinction_method none
_refine_ls_goodness_of_fit_ref 1.062
_refine_ls_hydrogen_treatment constr
_refine_ls_matrix_type full
_refine_ls_number_parameters 283
_refine_ls_number_reflns 2538
_refine_ls_number_restraints 0
_refine_ls_restrained_S_all 1.062
_refine_ls_R_factor_all 0.0331
_refine_ls_R_factor_gt 0.031
_refine_ls_shift/su_max 0
_refine_ls_shift/su_mean 0
_refine_ls_structure_factor_coef Fsqd
_refine_ls_weighting_details 'calc w=1/[\s^2^(Fo^2^)+(0.0503P)^2^+0.0000P] where P=(Fo^2^+2Fc^2^)/3'
_refine_ls_weighting_scheme calc
_refine_ls_wR_factor_gt 0.0769
_refine_ls_wR_factor_ref 0.0778
_reflns_number_gt 2398
_reflns_number_total 2538
_reflns_threshold_expression >2sigma(I)
_cod_data_source_file b715810f.txt
_cod_data_source_block 07jo0042_0m
_cod_database_code 7102383

loop_
_symmetry_equiv_pos_as_xyz
'x, y, z'
'-x+1/2, -y, z+1/2'
'-x, y+1/2, -z+1/2'
'x+1/2, -y+1/2, -z'

loop_
_atom_site_label
_atom_site_type_symbol
_atom_site_fract_x
_atom_site_fract_y
_atom_site_fract_z
_atom_site_U_iso_or_equiv
_atom_site_adp_type
_atom_site_occupancy
_atom_site_symmetry_multiplicity
_atom_site_calc_flag
_atom_site_refinement_flags
C1 C 0.4277(3) 0.25447(14) 0.10214(14) 0.0187(5) Uani 1 1 d .
C2 C 0.4007(3) 0.16834(14) 0.06572(13) 0.0226(6) Uani 1 1 d .
H2 H 0.4877 0.1333 0.0467 0.027 Uiso 1 1 calc R
C3 C 0.2446(3) 0.13474(14) 0.05775(13) 0.0257(6) Uani 1 1 d .
H3 H 0.226 0.0764 0.0341 0.031 Uiso 1 1 calc R
C4 C 0.1156(3) 0.18778(14) 0.08495(13) 0.0234(6) Uani 1 1 d .
H4 H 0.0101 0.166 0.0778 0.028 Uiso 1 1 calc R
C5 C 0.1421(3) 0.27354(14) 0.12293(14) 0.0214(6) Uani 1 1 d .
H5 H 0.0545 0.3074 0.1427 0.026 Uiso 1 1 calc R
C6 C 0.2990(3) 0.30896(13) 0.13147(13) 0.0177(5) Uani 1 1 d .
C7 C 0.2867(3) 0.47243(13) 0.16583(13) 0.0174(5) Uani 1 1 d .
C8 C 0.2195(3) 0.50515(14) 0.08843(14) 0.0223(6) Uani 1 1 d .
C9 C 0.3067(3) 0.54716(12) 0.22931(13) 0.0161(5) Uani 1 1 d .
C10 C 0.3953(3) 0.50403(14) 0.29497(15) 0.0193(5) Uani 1 1 d .
C11 C 0.1398(3) 0.58315(13) 0.25978(14) 0.0200(5) Uani 1 1 d .
H11A H 0.1583 0.6286 0.301 0.024 Uiso 1 1 calc R
H11B H 0.0838 0.6159 0.2183 0.024 Uiso 1 1 calc R
C12 C 0.0340(3) 0.50554(14) 0.28930(14) 0.0196(6) Uani 1 1 d .
C13 C 0.0272(3) 0.45550(15) 0.35506(15) 0.0261(6) Uani 1 1 d .
H13 H 0.0926 0.4637 0.3984 0.031 Uiso 1 1 calc R
C14 C -0.0992(3) 0.38719(14) 0.34606(14) 0.0242(6) Uani 1 1 d .
H14 H -0.1328 0.3427 0.3825 0.029 Uiso 1 1 calc R
C15 C -0.1598(3) 0.39954(15) 0.27526(15) 0.0292(6) Uani 1 1 d .
H15 H -0.2441 0.3642 0.2539 0.035 Uiso 1 1 calc R
C16 C 0.4122(3) 0.63220(13) 0.20146(13) 0.0200(6) Uani 1 1 d .
C17 C 0.6401(3) 0.66840(14) 0.11466(14) 0.0205(6) Uani 1 1 d .
C18 C 0.7363(3) 0.60039(14) 0.06452(14) 0.0268(6) Uani 1 1 d .
H18A H 0.8196 0.6348 0.0376 0.04 Uiso 1 1 calc R
H18B H 0.665 0.5709 0.0277 0.04 Uiso 1 1 calc R
H18C H 0.7851 0.5525 0.0965 0.04 Uiso 1 1 calc R
C19 C 0.7439(3) 0.71203(15) 0.17794(15) 0.0263(6) Uani 1 1 d .
H19A H 0.6811 0.7579 0.2061 0.039 Uiso 1 1 calc R
H19B H 0.8364 0.7427 0.1552 0.039 Uiso 1 1 calc R
H19C H 0.78 0.663 0.2126 0.039 Uiso 1 1 calc R
C20 C 0.5500(3) 0.74121(15) 0.06663(15) 0.0290(7) Uani 1 1 d .
H20A H 0.4858 0.7808 0.1 0.043 Uiso 1 1 calc R
H20B H 0.4803 0.7093 0.0305 0.043 Uiso 1 1 calc R
H20C H 0.6266 0.7798 0.0389 0.043 Uiso 1 1 calc R
N1 N 0.4598(3) 0.47535(12) 0.34885(13) 0.0265(5) Uani 1 1 d .
N2 N 0.3258(2) 0.38775(11) 0.18059(11) 0.0169(5) Uani 1 1 d .
N3 N 0.5941(3) 0.28730(12) 0.10848(11) 0.0219(5) Uani 1 1 d .
O1 O 0.7044(2) 0.22921(10) 0.10050(10) 0.0295(4) Uani 1 1 d .
O2 O 0.6180(2) 0.37267(10) 0.12098(9) 0.0264(4) Uani 1 1 d .
O3 O 0.51920(19) 0.60188(9) 0.15095(9) 0.0190(4) Uani 1 1 d .
O4 O 0.3923(2) 0.71190(9) 0.22589(9) 0.0263(4) Uani 1 1 d .
O5 O -0.0793(2) 0.47240(10) 0.23838(9) 0.0282(4) Uani 1 1 d .
F1 F 0.20486(18) 0.60000(8) 0.08348(8) 0.0285(4) Uani 1 1 d .
F2 F 0.07178(17) 0.46965(8) 0.07431(8) 0.0277(3) Uani 1 1 d .
F3 F 0.31547(18) 0.47734(9) 0.03028(8) 0.0324(4) Uani 1 1 d .

loop_
_atom_site_aniso_label
_atom_site_aniso_U_11
_atom_site_aniso_U_22
_atom_site_aniso_U_33
_atom_site_aniso_U_23
_atom_site_aniso_U_13
_atom_site_aniso_U_12
C1 0.0209(14) 0.0162(10) 0.0190(14) 0.0040(9) -0.0041(12) 0.0007(10)
C2 0.0335(16) 0.0157(10) 0.0186(14) 0.0008(9) 0.0011(13) 0.0059(11)
C3 0.0396(18) 0.0123(11) 0.0251(15) -0.0023(9) -0.0028(13) 0.0002(10)
C4 0.0299(15) 0.0200(11) 0.0202(14) 0.0021(9) -0.0051(13) -0.0076(11)
C5 0.0255(16) 0.0179(11) 0.0207(15) 0.0007(10) 0.0001(12) -0.0007(9)
C6 0.0271(14) 0.0119(10) 0.0141(13) 0.0011(9) 0.0012(12) 0.0007(10)
C7 0.0154(13) 0.0167(11) 0.0202(14) 0.0018(9) 0.0036(11) -0.0003(9)
C8 0.0239(15) 0.0137(11) 0.0295(16) -0.0023(9) 0.0010(13) 0.0012(10)
C9 0.0175(12) 0.0120(9) 0.0188(13) -0.0022(9) 0.0000(12) -0.0002(9)
C10 0.0228(14) 0.0132(10) 0.0219(15) -0.0046(10) 0.0043(13) -0.0007(10)
C11 0.0209(13) 0.0138(10) 0.0253(14) -0.0023(9) 0.0001(12) 0.0012(9)
C12 0.0157(13) 0.0187(11) 0.0245(14) -0.0075(10) 0.0004(11) 0.0011(9)
C13 0.0267(15) 0.0279(12) 0.0237(16) -0.0014(10) -0.0024(13) -0.0050(11)
C14 0.0241(14) 0.0246(11) 0.0238(15) 0.0017(10) 0.0032(13) -0.0004(11)
C15 0.0267(15) 0.0270(12) 0.0339(17) 0.0011(11) 0.0041(14) -0.0131(10)
C16 0.0228(14) 0.0154(11) 0.0219(15) -0.0014(9) 0.0001(13) 0.0012(10)
C17 0.0236(14) 0.0136(10) 0.0245(14) 0.0025(9) 0.0058(12) -0.0039(9)
C18 0.0300(17) 0.0186(12) 0.0319(16) -0.0003(9) 0.0088(13) -0.0016(10)
C19 0.0219(16) 0.0262(12) 0.0307(16) -0.0013(10) 0.0022(12) -0.0059(10)
C20 0.0343(17) 0.0196(11) 0.0331(17) 0.0025(10) 0.0013(14) 0.0006(10)
N1 0.0263(13) 0.0201(9) 0.0330(14) -0.0021(9) -0.0026(12) 0.0002(9)
N2 0.0159(11) 0.0155(9) 0.0193(11) -0.0009(7) 0.0013(9) -0.0002(8)
N3 0.0261(12) 0.0219(10) 0.0177(12) 0.0006(8) 0.0012(10) 0.0038(9)
O1 0.0258(10) 0.0307(9) 0.0318(11) 0.0031(7) 0.0037(9) 0.0130(8)
O2 0.0267(11) 0.0208(8) 0.0316(10) -0.0018(7) 0.0010(9) -0.0024(7)
O3 0.0209(10) 0.0125(7) 0.0236(10) -0.0018(6) 0.0038(8) -0.0005(6)
O4 0.0310(10) 0.0150(8) 0.0329(10) -0.0046(7) 0.0067(9) -0.0014(7)
O5 0.0285(10) 0.0301(8) 0.0259(10) 0.0051(7) -0.0050(9) -0.0102(7)
F1 0.0352(9) 0.0142(6) 0.0362(9) 0.0040(5) -0.0108(7) 0.0009(6)
F2 0.0278(9) 0.0222(7) 0.0332(8) 0.0006(5) -0.0109(7) -0.0029(6)
F3 0.0412(10) 0.0347(7) 0.0213(8) 0.0036(6) 0.0031(8) 0.0094(7)

loop_
_atom_type_symbol
_atom_type_description
_atom_type_scat_dispersion_real
_atom_type_scat_dispersion_imag
_atom_type_scat_source
C C 0.0181 0.0091 'International Tables Vol C Tables 4.2.6.8 and 6.1.1.4'
H H 0 0 'International Tables Vol C Tables 4.2.6.8 and 6.1.1.4'
N N 0.0311 0.018 'International Tables Vol C Tables 4.2.6.8 and 6.1.1.4'
O O 0.0492 0.0322 'International Tables Vol C Tables 4.2.6.8 and 6.1.1.4'
F F 0.0727 0.0534 'International Tables Vol C Tables 4.2.6.8 and 6.1.1.4'

loop_
_geom_angle_atom_site_label_1
_geom_angle_atom_site_label_2
_geom_angle_atom_site_label_3
_geom_angle
C2 C1 C6 121.5(2)
C2 C1 N3 117.7(2)
C6 C1 N3 120.82(19)
C3 C2 C1 119.7(2)
C3 C2 H2 120.1
C1 C2 H2 120.1
C2 C3 C4 119.9(2)
C2 C3 H3 120
C4 C3 H3 120
C3 C4 C5 120.6(2)
C3 C4 H4 119.7
C5 C4 H4 119.7
C4 C5 C6 120.4(2)
C4 C5 H5 119.8
C6 C5 H5 119.8
C5 C6 C1 117.85(18)
C5 C6 N2 119.3(2)
C1 C6 N2 121.9(2)
N2 C7 C8 123.91(19)
N2 C7 C9 118.51(19)
C8 C7 C9 117.58(17)
F3 C8 F2 106.93(18)
F3 C8 F1 107.21(18)
F2 C8 F1 106.14(18)
F3 C8 C7 110.96(18)
F2 C8 C7 112.27(19)
F1 C8 C7 112.95(18)
C10 C9 C7 108.77(16)
C10 C9 C16 106.11(19)
C7 C9 C16 111.55(18)
C10 C9 C11 108.01(19)
C7 C9 C11 111.80(18)
C16 C9 C11 110.35(15)
N1 C10 C9 175.4(2)
C12 C11 C9 113.24(16)
C12 C11 H11A 108.9
C9 C11 H11A 108.9
C12 C11 H11B 108.9
C9 C11 H11B 108.9
H11A C11 H11B 107.7
C13 C12 O5 109.84(19)
C13 C12 C11 134.6(2)
O5 C12 C11 115.5(2)
C12 C13 C14 107.0(2)
C12 C13 H13 126.5
C14 C13 H13 126.5
C15 C14 C13 106.6(2)
C15 C14 H14 126.7
C13 C14 H14 126.7
C14 C15 O5 110.0(2)
C14 C15 H15 125
O5 C15 H15 125
O4 C16 O3 128.7(2)
O4 C16 C9 122.0(2)
O3 C16 C9 109.34(16)
O3 C17 C20 108.98(18)
O3 C17 C18 101.07(15)
C20 C17 C18 111.7(2)
O3 C17 C19 108.90(18)
C20 C17 C19 113.45(18)
C18 C17 C19 111.9(2)
C17 C18 H18A 109.5
C17 C18 H18B 109.5
H18A C18 H18B 109.5
C17 C18 H18C 109.5
H18A C18 H18C 109.5
H18B C18 H18C 109.5
C17 C19 H19A 109.5
C17 C19 H19B 109.5
H19A C19 H19B 109.5
C17 C19 H19C 109.5
H19A C19 H19C 109.5
H19B C19 H19C 109.5
C17 C20 H20A 109.5
C17 C20 H20B 109.5
H20A C20 H20B 109.5
C17 C20 H20C 109.5
H20A C20 H20C 109.5
H20B C20 H20C 109.5
C7 N2 C6 125.43(19)
O1 N3 O2 123.2(2)
O1 N3 C1 118.56(17)
O2 N3 C1 118.26(19)
C16 O3 C17 121.36(15)
C12 O5 C15 106.56(18)

loop_
_geom_bond_atom_site_label_1
_geom_bond_atom_site_label_2
_geom_bond_distance
C1 C2 1.383(3)
C1 C6 1.402(3)
C1 N3 1.450(3)
C2 C3 1.377(4)
C2 H2 0.93
C3 C4 1.380(3)
C3 H3 0.93
C4 C5 1.391(3)
C4 H4 0.93
C5 C6 1.393(3)
C5 H5 0.93
C6 N2 1.414(3)
C7 N2 1.260(2)
C7 C8 1.519(3)
C7 C9 1.528(3)
C8 F3 1.337(3)
C8 F2 1.337(3)
C8 F1 1.342(2)
C9 C10 1.479(3)
C9 C16 1.555(3)
C9 C11 1.557(3)
C10 N1 1.145(3)
C11 C12 1.487(3)
C11 H11A 0.97
C11 H11B 0.97
C12 C13 1.338(3)
C12 O5 1.365(3)
C13 C14 1.425(3)
C13 H13 0.93
C14 C15 1.333(3)
C14 H14 0.93
C15 O5 1.377(3)
C15 H15 0.93
C16 O4 1.209(2)
C16 O3 1.312(3)
C17 O3 1.504(3)
C17 C20 1.513(3)
C17 C18 1.514(3)
C17 C19 1.518(3)
C18 H18A 0.96
C18 H18B 0.96
C18 H18C 0.96
C19 H19A 0.96
C19 H19B 0.96
C19 H19C 0.96
C20 H20A 0.96
C20 H20B 0.96
C20 H20C 0.96
N3 O1 1.230(2)
N3 O2 1.236(2)

loop_
_geom_torsion_atom_site_label_1
_geom_torsion_atom_site_label_2
_geom_torsion_atom_site_label_3
_geom_torsion_atom_site_label_4
_geom_torsion
C6 C1 C2 C3 0.0(3)
N3 C1 C2 C3 -179.4(2)
C1 C2 C3 C4 1.1(3)
C2 C3 C4 C5 -2.3(3)
C3 C4 C5 C6 2.5(4)
C4 C5 C6 C1 -1.3(3)
C4 C5 C6 N2 -169.9(2)
C2 C1 C6 C5 0.1(3)
N3 C1 C6 C5 179.5(2)
C2 C1 C6 N2 168.4(2)
N3 C1 C6 N2 -12.2(3)
N2 C7 C8 F3 -52.2(3)
C9 C7 C8 F3 128.2(2)
N2 C7 C8 F2 67.4(3)
C9 C7 C8 F2 -112.2(2)
N2 C7 C8 F1 -172.6(2)
C9 C7 C8 F1 7.7(3)
N2 C7 C9 C10 8.6(3)
C8 C7 C9 C10 -171.76(19)
N2 C7 C9 C16 125.3(2)
C8 C7 C9 C16 -55.1(3)
N2 C7 C9 C11 -110.6(2)
C8 C7 C9 C11 69.0(3)
C10 C9 C11 C12 -62.9(2)
C7 C9 C11 C12 56.7(3)
C16 C9 C11 C12 -178.53(19)
C9 C11 C12 C13 79.1(3)
C9 C11 C12 O5 -97.3(2)
O5 C12 C13 C14 -0.8(3)
C11 C12 C13 C14 -177.3(2)
C12 C13 C14 C15 0.6(3)
C13 C14 C15 O5 -0.2(3)
C10 C9 C16 O4 -92.3(3)
C7 C9 C16 O4 149.4(2)
C11 C9 C16 O4 24.5(3)
C10 C9 C16 O3 87.1(2)
C7 C9 C16 O3 -31.2(3)
C11 C9 C16 O3 -156.13(19)
C8 C7 N2 C6 -6.7(4)
C9 C7 N2 C6 173.0(2)
C5 C6 N2 C7 -73.3(3)
C1 C6 N2 C7 118.5(3)
C2 C1 N3 O1 -18.7(3)
C6 C1 N3 O1 161.9(2)
C2 C1 N3 O2 160.71(19)
C6 C1 N3 O2 -18.8(3)
O4 C16 O3 C17 0.2(4)
C9 C16 O3 C17 -179.12(18)
C20 C17 O3 C16 -64.0(3)
C18 C17 O3 C16 178.2(2)
C19 C17 O3 C16 60.2(2)
C13 C12 O5 C15 0.7(2)
C11 C12 O5 C15 177.90(18)
C14 C15 O5 C12 -0.3(3)

loop_
_cod_related_entry_id
_cod_related_entry_database
_cod_related_entry_code
1 ChemSpider 21196172
